data_7204923
loop_
_publ_author_name
'Uruichi, Mikio'
'Yakushi, Kyuya'
'Yamashita, Yoshiro'

_publ_contact_author
;
    ENTER NAME
 ENTER ADDRESS
;
_publ_section_title
;
 Optical properties and metal--insulator transitions in organic metals
 (BEDT-ATD)2X(solvent) (X = PF6, AsF6, BF4; solvent = THF, DHF, DO)
 [BEDT-ATD =
 4,11-bis(4',5'-ethylenedithio-1',3'-dithiol-2'-ylidene)-4,11-dihydroanthra[2,3-c][1,2,5]thiadiazole]
;
_journal_issue 12
_journal_name_full 'Journal of Materials Chemistry'
_journal_page_first 2716
_journal_paper_doi 10.1039/b002904l
_journal_volume 10
_journal_year 2000
_chemical_formula_sum 'C52 H36 As F6 N4 O S18'
_chemical_formula_weight 1498.87
_space_group_IT_number 14
_symmetry_cell_setting monoclinic
_symmetry_Int_Tables_number 14
_symmetry_space_group_name_Hall '-P 2yab'
_symmetry_space_group_name_H-M 'P 1 21/a 1'
_audit_creation_date 'Tue Aug 23 15:04:20 2000'
_audit_creation_method 'from TEXRAY.INF file'
_cell_angle_alpha 90
_cell_angle_beta 103.415(9)
_cell_angle_gamma 90
_cell_formula_units_Z 2
_cell_length_a 27.990(3)
_cell_length_b 7.946(2)
_cell_length_c 13.357(1)
_cell_measurement_reflns_used 0
_cell_measurement_temperature 297.0
_cell_measurement_theta_max 0.0
_cell_measurement_theta_min 0.0
_cell_volume 2889.7(8)
_computing_cell_refinement 'MSC/AFC Diffractometer Control'
_computing_data_collection 'MSC/AFC Diffractometer Control'
_computing_data_reduction teXsan
_computing_publication_material teXsan
_computing_structure_refinement teXsan
_computing_structure_solution SHELXS86
_diffrn_ambient_temperature 297.0
_diffrn_measurement_device 'Rigaku RAXISII'
_diffrn_orient_matrix_UB_11 0.00000
_diffrn_orient_matrix_UB_12 0.00000
_diffrn_orient_matrix_UB_13 0.00000
_diffrn_orient_matrix_UB_21 0.00000
_diffrn_orient_matrix_UB_22 0.00000
_diffrn_orient_matrix_UB_23 0.00000
_diffrn_orient_matrix_UB_31 0.00000
_diffrn_orient_matrix_UB_32 0.00000
_diffrn_orient_matrix_UB_33 0.00000
_diffrn_radiation_detector 'Imaging Plate'
_diffrn_radiation_monochromator graphite
_diffrn_radiation_source 'Rigaku rotating anode'
_diffrn_radiation_type 'Mo K\a'
_diffrn_radiation_wavelength 0.7107
_diffrn_reflns_av_R_equivalents 0.00
_diffrn_reflns_av_sigmaI/netI 0.136
_diffrn_reflns_limit_h_max 34
_diffrn_reflns_limit_h_min 0
_diffrn_reflns_limit_k_max 9
_diffrn_reflns_limit_k_min 0
_diffrn_reflns_limit_l_max 15
_diffrn_reflns_limit_l_min -16
_diffrn_reflns_number 4193
_diffrn_reflns_reduction_process 'Lp corrections applied'
_diffrn_reflns_theta_max 0.00
_diffrn_reflns_theta_min 0.00
_diffrn_standards_decay_% 0.00
_diffrn_standards_interval_count 0
_diffrn_standards_number 0
_exptl_absorpt_coefficient_mu 1.304
_exptl_absorpt_correction_type none
_exptl_crystal_colour black
_exptl_crystal_density_diffrn 1.722
_exptl_crystal_density_meas ?
_exptl_crystal_description needle
_exptl_crystal_F_000 1518.00
_exptl_crystal_size_max 0.500
_exptl_crystal_size_mid 0.200
_exptl_crystal_size_min 0.050
_refine_diff_density_max 0.44
_refine_diff_density_min -0.45
_refine_ls_extinction_coef 0.0036(7)
_refine_ls_extinction_method 'Zachariasen(1967) type 2 Gaussian isotropic'
_refine_ls_goodness_of_fit_obs 1.728
_refine_ls_hydrogen_treatment noref
_refine_ls_matrix_type full
_refine_ls_number_constraints 0
_refine_ls_number_parameters 377
_refine_ls_number_reflns 2573
_refine_ls_number_restraints 0
_refine_ls_R_factor_obs 0.0620
_refine_ls_shift/esd_max 0.3750
_refine_ls_shift/esd_mean 0.0400
_refine_ls_structure_factor_coef F
_refine_ls_weighting_details 'w = 1/[\s^2^(Fo) + 0.00022|Fo|^2^]'
_refine_ls_weighting_scheme calc
_refine_ls_wR_factor_obs 0.0730
_reflns_number_observed 2573
_reflns_number_total 4193
_reflns_observed_criterion >3.0sigma(I)
_cod_data_source_file b002904l.txt
_cod_data_source_block (BEDT-ATD)2AsF6(THF),297K
_cod_depositor_comments
;
The following automatic conversions were performed:

'_refine_ls_weighting_scheme' value 'w = 1/[\s^2^(Fo) +
0.00022|Fo|^2^]' was changed to 'calc'. New tag
'_refine_ls_weighting_details' was created. The value of the new tag
was set to 'w = 1/[\s^2^(Fo) + 0.00022|Fo|^2^]'.

Automatic conversion script
Id: cif_fix_values 3143 2015-03-26 13:38:13Z robertas 
;
_cod_original_cell_volume 2889.8(8)
_cod_original_sg_symbol_H-M 'P 21/a     '
_cod_original_formula_sum 'C52 H36 As F6 N4 O S18 '
_cod_database_code 7204923

loop_
_symmetry_equiv_pos_as_xyz
'   +x,   +y,   +z'
'1/2-x,1/2+y,   -z'
'   -x,   -y,   -z'
'1/2+x,1/2-y,   +z'

loop_
_atom_site_aniso_label
_atom_site_aniso_U_11
_atom_site_aniso_U_22
_atom_site_aniso_U_33
_atom_site_aniso_U_12
_atom_site_aniso_U_13
_atom_site_aniso_U_23
As(1) 0.0560(9) 0.081(1) 0.072(1) 0.0198(9) 0.0251(8) -0.0062(10)
S(1) 0.050(1) 0.092(3) 0.054(2) -0.017(2) 0.015(1) -0.017(2)
S(2) 0.047(1) 0.058(2) 0.046(1) -0.005(1) 0.015(1) 0.000(1)
S(3) 0.046(1) 0.049(2) 0.053(1) -0.005(1) 0.018(1) -0.007(1)
S(4) 0.066(2) 0.093(3) 0.057(2) -0.005(2) 0.021(1) 0.017(2)
S(5) 0.059(2) 0.054(2) 0.071(2) -0.011(1) 0.031(1) -0.002(1)
S(6) 0.044(1) 0.058(2) 0.049(1) -0.004(1) 0.019(1) -0.008(1)
S(7) 0.045(1) 0.050(2) 0.050(1) -0.002(1) 0.013(1) -0.008(1)
S(8) 0.047(1) 0.075(2) 0.067(2) 0.005(1) 0.020(1) -0.014(2)
S(9) 0.067(2) 0.055(2) 0.055(2) 0.001(1) 0.019(1) -0.014(1)
F(1) 0.134(7) 0.22(1) 0.076(5) 0.039(7) 0.054(5) 0.005(6)
F(2) 0.077(5) 0.172(9) 0.155(7) 0.049(5) 0.045(5) 0.037(6)
F(3) 0.163(9) 0.083(8) 0.31(1) -0.019(6) 0.096(9) -0.035(8)
O(1) 0.08(1) 0.10(2) 0.12(2) -0.01(1) 0.02(1) 0.02(1)
N(1) 0.043(4) 0.075(7) 0.046(5) -0.007(4) 0.014(4) -0.009(5)
N(2) 0.048(5) 0.069(7) 0.052(5) -0.011(4) 0.018(4) -0.008(5)
C(1) 0.045(5) 0.046(7) 0.041(5) -0.004(5) 0.014(5) 0.001(5)
C(2) 0.040(5) 0.030(6) 0.040(5) 0.001(4) 0.011(4) -0.001(4)
C(3) 0.037(5) 0.043(6) 0.039(5) 0.003(4) 0.016(4) -0.004(4)
C(4) 0.039(5) 0.038(6) 0.042(5) -0.003(4) 0.014(4) -0.002(4)
C(5) 0.050(5) 0.045(7) 0.053(6) 0.004(5) 0.018(5) -0.002(5)
C(6) 0.048(5) 0.044(7) 0.050(6) 0.000(5) 0.011(5) -0.010(5)
C(7) 0.052(6) 0.070(9) 0.061(7) 0.011(6) 0.010(5) -0.008(6)
C(8) 0.052(6) 0.11(1) 0.055(7) 0.018(7) -0.008(5) -0.014(7)
C(9) 0.094(9) 0.09(1) 0.042(6) 0.009(8) 0.003(6) -0.011(7)
C(10) 0.047(6) 0.082(9) 0.051(6) 0.002(6) 0.005(5) 0.000(6)
C(11) 0.049(5) 0.040(7) 0.058(6) -0.005(5) 0.022(5) -0.005(5)
C(12) 0.051(6) 0.046(7) 0.035(5) 0.001(5) 0.011(5) 0.010(5)
C(13) 0.041(5) 0.040(6) 0.048(5) -0.001(4) 0.013(4) -0.002(5)
C(14) 0.048(5) 0.036(6) 0.038(5) -0.005(4) 0.015(4) 0.006(4)
C(15) 0.045(5) 0.033(6) 0.043(5) -0.006(4) 0.018(4) 0.000(4)
C(16) 0.038(5) 0.046(6) 0.041(5) -0.007(4) 0.015(4) -0.004(4)
C(17) 0.047(5) 0.055(7) 0.054(6) 0.006(5) 0.031(5) 0.002(5)
C(18) 0.055(6) 0.045(7) 0.052(6) 0.000(5) 0.030(5) 0.001(5)
C(19) 0.078(7) 0.074(9) 0.064(7) 0.005(7) 0.033(6) 0.019(7)
C(20) 0.105(9) 0.066(9) 0.063(7) -0.023(7) 0.048(7) -0.006(6)
C(21) 0.052(5) 0.048(7) 0.044(5) 0.003(5) 0.025(5) -0.002(5)
C(22) 0.053(5) 0.038(6) 0.052(6) -0.004(5) 0.026(5) -0.006(5)
C(23) 0.068(7) 0.09(1) 0.062(7) 0.027(7) 0.022(6) -0.012(7)
C(24) 0.089(8) 0.10(1) 0.068(7) 0.038(8) 0.037(7) -0.001(7)
C(25) 0.093(10) 0.10(1) 0.10(1) 0.014(9) 0.021(8) 0.004(9)
C(26) 0.13(1) 0.09(1) 0.086(10) -0.013(9) -0.011(10) 0.011(10)

loop_
_atom_site_label
_atom_site_fract_x
_atom_site_fract_y
_atom_site_fract_z
_atom_site_U_iso_or_equiv
_atom_site_thermal_displace_type
_atom_site_calc_flag
_atom_site_calc_attached_atom
_atom_site_occupancy
_atom_site_refinement_flags
As1 0.0000 0.0000 0.0000 0.0680(6) Uani d . 0.50 S
S1 0.11417(9) 0.1536(4) 0.2705(2) 0.0647(9) Uani d . 1.00 .
S2 0.24252(8) 0.3176(3) 0.1795(2) 0.0496(8) Uani d . 1.00 .
S3 0.33116(8) 0.4030(3) 0.3338(2) 0.0484(8) Uani d . 1.00 .
S4 0.27391(10) 0.4650(4) 0.0037(2) 0.071(1) Uani d . 1.00 .
S5 0.38258(9) 0.5670(4) 0.1913(2) 0.0588(9) Uani d . 1.00 .
S6 0.09503(8) 0.3559(3) 0.5545(2) 0.0491(8) Uani d . 1.00 .
S7 0.18025(8) 0.4231(3) 0.7221(2) 0.0480(7) Uani d . 1.00 .
S8 0.02268(9) 0.5104(4) 0.6542(2) 0.0618(9) Uani d . 1.00 .
S9 0.12559(9) 0.5848(4) 0.8597(2) 0.0584(9) Uani d . 1.00 .
F1 -0.0051(3) -0.011(1) 0.1220(5) 0.139(4) Uani d . 1.00 .
F2 0.0596(2) -0.059(1) 0.0366(6) 0.132(4) Uani d . 1.00 .
F3 0.0180(3) 0.202(1) 0.0157(9) 0.177(5) Uani d . 1.00 .
O1 0.0445(6) -0.039(2) 0.600(2) 0.100(7) Uani d . 0.50 .
N1 0.1717(3) 0.179(1) 0.2643(5) 0.054(3) Uani d . 1.00 .
N2 0.1204(3) 0.196(1) 0.3927(5) 0.056(3) Uani d . 1.00 .
C1 0.1972(3) 0.222(1) 0.3580(6) 0.043(3) Uani d . 1.00 .
C2 0.2483(3) 0.262(1) 0.3854(6) 0.037(2) Uani d . 1.00 .
C3 0.2714(3) 0.319(1) 0.3101(6) 0.039(3) Uani d . 1.00 .
C4 0.2720(3) 0.248(1) 0.4969(6) 0.039(3) Uani d . 1.00 .
C5 0.3214(3) 0.220(1) 0.5306(7) 0.048(3) Uani d . 1.00 .
C6 0.3447(3) 0.195(1) 0.6355(7) 0.047(3) Uani d . 1.00 .
C7 0.3961(3) 0.167(1) 0.6694(8) 0.061(3) Uani d . 1.00 .
C8 0.4162(4) 0.134(2) 0.7739(8) 0.075(4) Uani d . 1.00 .
C9 0.3861(4) 0.130(2) 0.8435(7) 0.078(4) Uani d . 1.00 .
C10 0.3384(3) 0.161(1) 0.8135(7) 0.061(4) Uani d . 1.00 .
C11 0.3155(3) 0.197(1) 0.7086(7) 0.048(3) Uani d . 1.00 .
C12 0.2658(3) 0.224(1) 0.6730(6) 0.044(3) Uani d . 1.00 .
C13 0.2420(3) 0.253(1) 0.5713(7) 0.042(3) Uani d . 1.00 .
C14 0.1885(3) 0.277(1) 0.5373(6) 0.040(3) Uani d . 1.00 .
C15 0.1588(3) 0.340(1) 0.5988(6) 0.039(3) Uani d . 1.00 .
C16 0.1679(3) 0.230(1) 0.4329(6) 0.041(3) Uani d . 1.00 .
C17 0.2881(3) 0.429(1) 0.1366(7) 0.049(3) Uani d . 1.00 .
C18 0.3289(3) 0.468(1) 0.2079(7) 0.048(3) Uani d . 1.00 .
C19 0.3342(4) 0.508(1) -0.0137(8) 0.069(4) Uani d . 1.00 .
C20 0.3614(4) 0.639(1) 0.0595(8) 0.073(4) Uani d . 1.00 .
C21 0.0849(3) 0.465(1) 0.6616(7) 0.046(3) Uani d . 1.00 .
C22 0.1237(3) 0.494(1) 0.7393(7) 0.045(3) Uani d . 1.00 .
C23 0.0289(4) 0.649(2) 0.7635(8) 0.072(4) Uani d . 1.00 .
C24 0.0609(4) 0.583(2) 0.8583(8) 0.082(4) Uani d . 1.00 .
C25 -0.0031(5) 0.011(2) 0.589(1) 0.097(5) Uani d . 1.00 .
C26 0.0356(5) -0.085(2) 0.501(1) 0.108(6) Uani d . 1.00 .
H1 0.3412 0.2167 0.4802 0.0579 Uiso calc . 1.00 .
H2 0.4168 0.1708 0.6208 0.0744 Uiso calc . 1.00 .
H3 0.4503 0.1154 0.7976 0.0921 Uiso calc . 1.00 .
H4 0.3991 0.1050 0.9151 0.0950 Uiso calc . 1.00 .
H5 0.3183 0.1569 0.8637 0.0759 Uiso calc . 1.00 .
H6 0.2457 0.2224 0.7235 0.0518 Uiso calc . 1.00 .
H7 0.3520 0.4074 -0.0033 0.0825 Uiso calc . 1.00 .
H8 0.3308 0.5485 -0.0812 0.0825 Uiso calc . 1.00 .
H9 0.3400 0.7322 0.0607 0.0882 Uiso calc . 1.00 .
H10 0.3889 0.6735 0.0361 0.0882 Uiso calc . 1.00 .
H11 0.0421 0.7530 0.7459 0.0855 Uiso calc . 1.00 .
H12 -0.0023 0.6665 0.7757 0.0855 Uiso calc . 1.00 .
H13 0.0523 0.4725 0.8667 0.0976 Uiso calc . 1.00 .
H14 0.0570 0.6526 0.9127 0.0976 Uiso calc . 1.00 .
H15 -0.0200 -0.0875 0.6027 0.1137 Uiso calc . 1.00 .
H16 -0.0016 0.0885 0.6450 0.1137 Uiso calc . 1.00 .
H17 0.0679 -0.0901 0.4843 0.1278 Uiso calc . 1.00 .
H18 0.0252 -0.2041 0.4997 0.1278 Uiso calc . 1.00 .

loop_
_atom_type_symbol
_atom_type_oxidation_number
_atom_type_number_in_cell
_atom_type_scat_dispersion_real
_atom_type_scat_dispersion_imag
_atom_type_scat_source
C 0 104 0.003 0.002
;International Tables for Crystallography
(1992, Vol. C, Tables 4.2.6.8 and 6.1.1.1)
;
H 0 72 0.000 0.000
;International Tables for Crystallography
(1992, Vol. C, Table 6.1.1.2)
;
O 0 2 0.011 0.006
;International Tables for Crystallography
(1992, Vol. C, Tables 4.2.6.8 and 6.1.1.1)
;
N 0 8 0.006 0.003
;International Tables for Crystallography
(1992, Vol. C, Tables 4.2.6.8 and 6.1.1.1)
;
S 0 36 0.125 0.123
;International Tables for Crystallography
(1992, Vol. C, Tables 4.2.6.8 and 6.1.1.1)
;
As 0 2 0.050 2.006
;International Tables for Crystallography
(1992, Vol. C, Tables 4.2.6.8 and 6.1.1.1)
;
F 0 12 0.017 0.010
;International Tables for Crystallography
(1992, Vol. C, Tables 4.2.6.8 and 6.1.1.1)
;

loop_
_geom_angle_atom_site_label_1
_geom_angle_atom_site_label_2
_geom_angle_atom_site_label_3
_geom_angle
_geom_angle_site_symmetry_1
_geom_angle_site_symmetry_2
_geom_angle_site_symmetry_3
_geom_angle_publ_flag
F(1) As(1) F(1) 180.0 1_555 1_555 3_555 yes
F(1) As(1) F(2) 90.3(4) 1_555 1_555 1_555 yes
F(1) As(1) F(2) 89.7(4) 1_555 1_555 3_555 yes
F(1) As(1) F(3) 91.1(5) 1_555 1_555 1_555 yes
F(1) As(1) F(3) 88.9(5) 1_555 1_555 3_555 yes
F(1) As(1) F(2) 89.7(4) 3_555 1_555 1_555 yes
F(1) As(1) F(2) 90.3(4) 3_555 1_555 3_555 yes
F(1) As(1) F(3) 88.9(5) 3_555 1_555 1_555 yes
F(1) As(1) F(3) 91.1(5) 3_555 1_555 3_555 yes
F(2) As(1) F(2) 180.0 1_555 1_555 3_555 yes
F(2) As(1) F(3) 89.0(5) 1_555 1_555 1_555 yes
F(2) As(1) F(3) 91.0(5) 1_555 1_555 3_555 yes
F(2) As(1) F(3) 91.0(5) 3_555 1_555 1_555 yes
F(2) As(1) F(3) 89.0(5) 3_555 1_555 3_555 yes
F(3) As(1) F(3) 180.0 1_555 1_555 3_555 yes
N(1) S(1) N(2) 98.4(4) 1_555 1_555 1_555 yes
C(3) S(2) C(17) 96.8(4) 1_555 1_555 1_555 yes
C(3) S(3) C(18) 96.8(4) 1_555 1_555 1_555 yes
C(17) S(4) C(19) 99.5(4) 1_555 1_555 1_555 yes
C(18) S(5) C(20) 99.7(5) 1_555 1_555 1_555 yes
C(15) S(6) C(21) 95.9(4) 1_555 1_555 1_555 yes
C(15) S(7) C(22) 97.1(4) 1_555 1_555 1_555 yes
C(21) S(8) C(23) 99.9(5) 1_555 1_555 1_555 yes
C(22) S(9) C(24) 99.9(5) 1_555 1_555 1_555 yes
C(25) O(1) C(26) 91(1) 1_555 1_555 1_555 yes
S(1) N(1) C(1) 107.5(5) 1_555 1_555 1_555 yes
S(1) N(2) C(16) 107.9(6) 1_555 1_555 1_555 yes
N(1) C(1) C(2) 125.7(7) 1_555 1_555 1_555 yes
N(1) C(1) C(16) 113.4(7) 1_555 1_555 1_555 yes
C(2) C(1) C(16) 120.9(8) 1_555 1_555 1_555 yes
C(1) C(2) C(3) 119.6(8) 1_555 1_555 1_555 yes
C(1) C(2) C(4) 115.3(7) 1_555 1_555 1_555 yes
C(3) C(2) C(4) 125.0(7) 1_555 1_555 1_555 yes
S(2) C(3) S(3) 112.6(4) 1_555 1_555 1_555 yes
S(2) C(3) C(2) 122.3(6) 1_555 1_555 1_555 yes
S(3) C(3) C(2) 125.1(6) 1_555 1_555 1_555 yes
C(2) C(4) C(5) 121.5(7) 1_555 1_555 1_555 yes
C(2) C(4) C(13) 119.5(7) 1_555 1_555 1_555 yes
C(5) C(4) C(13) 118.9(8) 1_555 1_555 1_555 yes
C(4) C(5) C(6) 123.1(8) 1_555 1_555 1_555 yes
C(4) C(5) H(1) 118.2(9) 1_555 1_555 1_555 no
C(6) C(5) H(1) 118.8(9) 1_555 1_555 1_555 no
C(5) C(6) C(7) 122.4(8) 1_555 1_555 1_555 yes
C(5) C(6) C(11) 118.4(8) 1_555 1_555 1_555 yes
C(7) C(6) C(11) 119.2(9) 1_555 1_555 1_555 yes
C(6) C(7) C(8) 119.2(9) 1_555 1_555 1_555 yes
C(6) C(7) H(2) 120.2(10) 1_555 1_555 1_555 no
C(8) C(7) H(2) 120.6(9) 1_555 1_555 1_555 no
C(7) C(8) C(9) 120.2(9) 1_555 1_555 1_555 yes
C(7) C(8) H(3) 120(1) 1_555 1_555 1_555 no
C(9) C(8) H(3) 119(1) 1_555 1_555 1_555 no
C(8) C(9) C(10) 121.1(10) 1_555 1_555 1_555 yes
C(8) C(9) H(4) 121(1) 1_555 1_555 1_555 no
C(10) C(9) H(4) 117(1) 1_555 1_555 1_555 no
C(9) C(10) C(11) 121.8(9) 1_555 1_555 1_555 yes
C(9) C(10) H(5) 119(1) 1_555 1_555 1_555 no
C(11) C(10) H(5) 118.9(9) 1_555 1_555 1_555 no
C(6) C(11) C(10) 118.4(8) 1_555 1_555 1_555 yes
C(6) C(11) C(12) 117.6(9) 1_555 1_555 1_555 yes
C(10) C(11) C(12) 123.9(8) 1_555 1_555 1_555 yes
C(11) C(12) C(13) 125.6(8) 1_555 1_555 1_555 yes
C(11) C(12) H(6) 117.2(8) 1_555 1_555 1_555 no
C(13) C(12) H(6) 117.2(8) 1_555 1_555 1_555 no
C(4) C(13) C(12) 116.5(8) 1_555 1_555 1_555 yes
C(4) C(13) C(14) 120.2(8) 1_555 1_555 1_555 yes
C(12) C(13) C(14) 123.2(7) 1_555 1_555 1_555 yes
C(13) C(14) C(15) 124.5(8) 1_555 1_555 1_555 yes
C(13) C(14) C(16) 114.8(7) 1_555 1_555 1_555 yes
C(15) C(14) C(16) 120.7(8) 1_555 1_555 1_555 yes
S(6) C(15) S(7) 113.1(4) 1_555 1_555 1_555 yes
S(6) C(15) C(14) 121.8(7) 1_555 1_555 1_555 yes
S(7) C(15) C(14) 125.0(6) 1_555 1_555 1_555 yes
N(2) C(16) C(1) 112.8(8) 1_555 1_555 1_555 yes
N(2) C(16) C(14) 125.5(7) 1_555 1_555 1_555 yes
C(1) C(16) C(14) 121.6(7) 1_555 1_555 1_555 yes
S(2) C(17) S(4) 113.7(5) 1_555 1_555 1_555 yes
S(2) C(17) C(18) 116.6(7) 1_555 1_555 1_555 yes
S(4) C(17) C(18) 129.6(7) 1_555 1_555 1_555 yes
S(3) C(18) S(5) 114.4(6) 1_555 1_555 1_555 yes
S(3) C(18) C(17) 116.8(7) 1_555 1_555 1_555 yes
S(5) C(18) C(17) 128.7(7) 1_555 1_555 1_555 yes
S(4) C(19) C(20) 113.4(7) 1_555 1_555 1_555 yes
S(4) C(19) H(7) 107.7(8) 1_555 1_555 1_555 no
S(4) C(19) H(8) 107.5(8) 1_555 1_555 1_555 no
C(20) C(19) H(7) 108(1) 1_555 1_555 1_555 no
C(20) C(19) H(8) 107.9(10) 1_555 1_555 1_555 no
H(7) C(19) H(8) 111(1) 1_555 1_555 1_555 no
S(5) C(20) C(19) 114.3(7) 1_555 1_555 1_555 yes
S(5) C(20) H(9) 107.0(7) 1_555 1_555 1_555 no
S(5) C(20) H(10) 107.8(9) 1_555 1_555 1_555 no
C(19) C(20) H(9) 108(1) 1_555 1_555 1_555 no
C(19) C(20) H(10) 108.5(9) 1_555 1_555 1_555 no
H(9) C(20) H(10) 110(1) 1_555 1_555 1_555 no
S(6) C(21) S(8) 113.6(5) 1_555 1_555 1_555 yes
S(6) C(21) C(22) 117.8(7) 1_555 1_555 1_555 yes
S(8) C(21) C(22) 128.5(7) 1_555 1_555 1_555 yes
S(7) C(22) S(9) 114.7(5) 1_555 1_555 1_555 yes
S(7) C(22) C(21) 116.0(6) 1_555 1_555 1_555 yes
S(9) C(22) C(21) 129.2(7) 1_555 1_555 1_555 yes
S(8) C(23) C(24) 114.1(8) 1_555 1_555 1_555 yes
S(8) C(23) H(11) 107.3(7) 1_555 1_555 1_555 no
S(8) C(23) H(12) 108.3(9) 1_555 1_555 1_555 no
C(24) C(23) H(11) 108(1) 1_555 1_555 1_555 no
C(24) C(23) H(12) 108.2(9) 1_555 1_555 1_555 no
H(11) C(23) H(12) 109(1) 1_555 1_555 1_555 no
S(9) C(24) C(23) 114.6(8) 1_555 1_555 1_555 yes
S(9) C(24) H(13) 107.0(8) 1_555 1_555 1_555 no
S(9) C(24) H(14) 106.5(10) 1_555 1_555 1_555 no
C(23) C(24) H(13) 108(1) 1_555 1_555 1_555 no
C(23) C(24) H(14) 107(1) 1_555 1_555 1_555 no
H(13) C(24) H(14) 112(1) 1_555 1_555 1_555 no
O(1) C(25) C(26) 128(1) 1_555 1_555 3_556 yes
O(1) C(25) H(15) 104(1) 1_555 1_555 1_555 no
O(1) C(25) H(16) 103(1) 1_555 1_555 1_555 no
C(26) C(25) H(15) 104(1) 3_556 1_555 1_555 no
C(26) C(25) H(16) 107(1) 3_556 1_555 1_555 no
H(15) C(25) H(16) 107(1) 1_555 1_555 1_555 no
O(1) C(26) C(25) 129(1) 1_555 1_555 3_556 yes
O(1) C(26) H(17) 105(1) 1_555 1_555 1_555 no
O(1) C(26) H(18) 105(1) 1_555 1_555 1_555 no
C(25) C(26) H(17) 105(1) 3_556 1_555 1_555 no
C(25) C(26) H(18) 104(1) 3_556 1_555 1_555 no
H(17) C(26) H(18) 103(1) 1_555 1_555 1_555 no

loop_
_geom_bond_atom_site_label_1
_geom_bond_atom_site_label_2
_geom_bond_distance
_geom_bond_site_symmetry_1
_geom_bond_site_symmetry_2
_geom_bond_publ_flag
As(1) F(1) 1.671(6) 1_555 1_555 yes
As(1) F(1) 1.671(6) 1_555 3_555 yes
As(1) F(2) 1.693(6) 1_555 1_555 yes
As(1) F(2) 1.693(6) 1_555 3_555 yes
As(1) F(3) 1.684(9) 1_555 1_555 yes
As(1) F(3) 1.684(9) 1_555 3_555 yes
S(1) N(1) 1.643(7) 1_555 1_555 yes
S(1) N(2) 1.635(7) 1_555 1_555 yes
S(2) C(3) 1.745(8) 1_555 1_555 yes
S(2) C(17) 1.755(8) 1_555 1_555 yes
S(3) C(3) 1.759(8) 1_555 1_555 yes
S(3) C(18) 1.745(9) 1_555 1_555 yes
S(4) C(17) 1.750(9) 1_555 1_555 yes
S(4) C(19) 1.788(10) 1_555 1_555 yes
S(5) C(18) 1.756(9) 1_555 1_555 yes
S(5) C(20) 1.82(1) 1_555 1_555 yes
S(6) C(15) 1.751(8) 1_555 1_555 yes
S(6) C(21) 1.751(8) 1_555 1_555 yes
S(7) C(15) 1.745(8) 1_555 1_555 yes
S(7) C(22) 1.747(8) 1_555 1_555 yes
S(8) C(21) 1.760(9) 1_555 1_555 yes
S(8) C(23) 1.80(1) 1_555 1_555 yes
S(9) C(22) 1.751(9) 1_555 1_555 yes
S(9) C(24) 1.81(1) 1_555 1_555 yes
O(1) C(25) 1.36(2) 1_555 1_555 yes
O(1) C(26) 1.34(2) 1_555 1_555 yes
N(1) C(1) 1.33(1) 1_555 1_555 yes
N(2) C(16) 1.340(10) 1_555 1_555 yes
C(1) C(2) 1.43(1) 1_555 1_555 yes
C(1) C(16) 1.433(10) 1_555 1_555 yes
C(2) C(3) 1.39(1) 1_555 1_555 yes
C(2) C(4) 1.49(1) 1_555 1_555 yes
C(4) C(5) 1.37(1) 1_555 1_555 yes
C(4) C(13) 1.44(1) 1_555 1_555 yes
C(5) C(6) 1.42(1) 1_555 1_555 yes
C(6) C(7) 1.42(1) 1_555 1_555 yes
C(6) C(11) 1.41(1) 1_555 1_555 yes
C(7) C(8) 1.40(1) 1_555 1_555 yes
C(8) C(9) 1.39(1) 1_555 1_555 yes
C(9) C(10) 1.33(1) 1_555 1_555 yes
C(10) C(11) 1.43(1) 1_555 1_555 yes
C(11) C(12) 1.38(1) 1_555 1_555 yes
C(12) C(13) 1.39(1) 1_555 1_555 yes
C(13) C(14) 1.47(1) 1_555 1_555 yes
C(14) C(15) 1.39(1) 1_555 1_555 yes
C(14) C(16) 1.43(1) 1_555 1_555 yes
C(17) C(18) 1.34(1) 1_555 1_555 yes
C(19) C(20) 1.51(1) 1_555 1_555 yes
C(21) C(22) 1.34(1) 1_555 1_555 yes
C(23) C(24) 1.47(1) 1_555 1_555 yes
C(25) C(26) 1.44(2) 1_555 3_556 yes

loop_
_geom_contact_atom_site_label_1
_geom_contact_atom_site_label_2
_geom_contact_distance
_geom_contact_site_symmetry_1
_geom_contact_site_symmetry_2
_geom_contact_publ_flag
S(1) F(2) 3.569(10) 1_555 1_555 ?
S(2) C(10) 3.56(1) 1_555 2_556 ?
S(3) O(1) 3.42(2) 1_555 2_556 ?
S(3) C(14) 3.539(9) 1_555 2_556 ?
S(3) C(15) 3.586(9) 1_555 2_556 ?
S(5) O(1) 3.16(2) 1_555 2_556 ?
S(5) F(1) 3.505(7) 1_555 4_555 ?
S(5) C(22) 3.536(10) 1_555 2_556 ?
S(6) O(1) 3.55(2) 1_555 1_555 ?
S(7) C(3) 3.492(9) 1_555 2_556 ?
S(9) C(18) 3.499(10) 1_555 2_556 ?
F(1) C(23) 3.40(1) 1_555 3_566 ?
F(2) C(19) 3.11(1) 1_555 2_545 ?
F(2) C(9) 3.14(1) 1_555 2_546 ?
F(2) C(20) 3.22(1) 1_555 2_545 ?
F(2) C(8) 3.46(1) 1_555 2_546 ?
F(3) C(24) 3.51(1) 1_555 3_566 ?
O(1) C(23) 3.40(2) 1_555 1_545 ?
N(1) C(19) 3.58(1) 1_555 2_545 ?
C(3) C(12) 3.40(1) 1_555 2_556 ?
C(5) C(15) 3.58(1) 1_555 2_546 ?
